data_7708834
loop_
_publ_author_name
'Fazekas, Eszter'
'Jenkins, David T.'
'Forbes, Andrew A.'
'Gallagher, Brendan'
'Rosair, Georgina'
'McIntosh, Ruaraidh D.'

_publ_section_title
;
 Amino acid-derived bisphenolate palladium complexes as C-C coupling
 catalysts
;
_journal_name_full 'Dalton Transactions'
_journal_paper_doi 10.1039/D1DT03068J
_journal_year 2021
_chemical_absolute_configuration ad
_chemical_formula_moiety 'C2 H3 N, C40 H58 N2 O4 Pd'
_chemical_formula_sum 'C42 H61 N3 O4 Pd'
_chemical_formula_weight 778.33
_space_group_crystal_system orthorhombic
_space_group_IT_number 33
_space_group_name_Hall 'P 2c -2n'
_space_group_name_H-M_alt 'P n a 21'
_atom_sites_solution_hydrogens geom
_atom_sites_solution_primary dual
_audit_creation_date 2020-11-27
_audit_creation_method
;
Olex2 1.3
(compiled 2020.07.31 svn.rc2a77460 for OlexSys, GUI svn.r6145)
;
_audit_update_record
;
2021-02-01 deposited with the CCDC.	2021-11-12 downloaded from the CCDC.
;
_cell_angle_alpha 90
_cell_angle_beta 90
_cell_angle_gamma 90
_cell_formula_units_Z 4
_cell_length_a 18.1718(8)
_cell_length_b 11.3807(4)
_cell_length_c 20.0056(7)
_cell_measurement_reflns_used 3451
_cell_measurement_temperature 100.0
_cell_measurement_theta_max 50.89
_cell_measurement_theta_min 5.05
_cell_volume 4137.3(3)
_computing_cell_refinement 'SAINT V8.40A (Bruker, 2019)'
_computing_data_reduction 'SAINT V8.40A (Bruker, 2019)'
_computing_molecular_graphics 'Olex2 1.3 (Dolomanov et al., 2009)'
_computing_publication_material 'Olex2 1.3 (Dolomanov et al., 2009)'
_computing_structure_refinement 'XL  (Sheldrick, 2008)'
_computing_structure_solution 'SHELXT 2014/5 (Sheldrick, 2014)'
_diffrn_ambient_temperature 100.0
_diffrn_detector 'Bruker PhotonIII detector'
_diffrn_detector_type 'CCD area detector'
_diffrn_measured_fraction_theta_full 0.996
_diffrn_measured_fraction_theta_max 0.995
_diffrn_measurement_device 'three-circle diffractometer'
_diffrn_measurement_device_type 'Bruker D8 Venture'
_diffrn_measurement_method '\w and \f scans'
_diffrn_radiation_monochromator 'mirror optics'
_diffrn_radiation_probe x-ray
_diffrn_radiation_type CuK\a
_diffrn_radiation_wavelength 1.54178
_diffrn_reflns_av_R_equivalents 0.0409
_diffrn_reflns_av_unetI/netI 0.0277
_diffrn_reflns_Laue_measured_fraction_full 0.996
_diffrn_reflns_Laue_measured_fraction_max 0.995
_diffrn_reflns_limit_h_max 22
_diffrn_reflns_limit_h_min -22
_diffrn_reflns_limit_k_max 14
_diffrn_reflns_limit_k_min -14
_diffrn_reflns_limit_l_max 25
_diffrn_reflns_limit_l_min -25
_diffrn_reflns_number 55090
_diffrn_reflns_point_group_measured_fraction_full 0.989
_diffrn_reflns_point_group_measured_fraction_max 0.980
_diffrn_reflns_theta_full 67.679
_diffrn_reflns_theta_max 75.162
_diffrn_reflns_theta_min 5.090
_diffrn_source 'microfocus sealed X-ray tube'
_diffrn_source_current 1.1
_diffrn_source_power 0.055
_diffrn_source_type 'Incoatec I\ms'
_diffrn_source_voltage 50.0
_diffrn_standards_number 0
_exptl_absorpt_coefficient_mu 3.940
_exptl_absorpt_correction_T_max 0.7538
_exptl_absorpt_correction_T_min 0.4363
_exptl_absorpt_correction_type multi-scan
_exptl_absorpt_process_details
;
SADABS-2016/2 (Bruker,2016/2) was used for absorption correction.
wR2(int) was 0.1383 before and 0.0621 after correction.
The Ratio of minimum to maximum transmission is 0.5788.
The \l/2 correction factor is Not present.
;
_exptl_crystal_colour orange
_exptl_crystal_colour_primary orange
_exptl_crystal_density_diffrn 1.250
_exptl_crystal_description needle
_exptl_crystal_F_000 1648
_exptl_crystal_size_max 0.38
_exptl_crystal_size_mid 0.10
_exptl_crystal_size_min 0.06
_refine_diff_density_max 0.366
_refine_diff_density_min -0.992
_refine_diff_density_rms 0.048
_refine_ls_abs_structure_details
;
 Refined as an inversion twin.
;
_refine_ls_abs_structure_Flack 0.393(5)
_refine_ls_extinction_method none
_refine_ls_goodness_of_fit_ref 1.054
_refine_ls_hydrogen_treatment constr
_refine_ls_matrix_type full
_refine_ls_number_parameters 498
_refine_ls_number_reflns 8373
_refine_ls_number_restraints 7
_refine_ls_restrained_S_all 1.062
_refine_ls_R_factor_all 0.0201
_refine_ls_R_factor_gt 0.0199
_refine_ls_shift/su_max 0.001
_refine_ls_shift/su_mean 0.000
_refine_ls_structure_factor_coef Fsqd
_refine_ls_weighting_details 'w=1/[\s^2^(Fo^2^)+(0.0305P)^2^+0.6995P] where P=(Fo^2^+2Fc^2^)/3'
_refine_ls_weighting_scheme calc
_refine_ls_wR_factor_gt 0.0515
_refine_ls_wR_factor_ref 0.0516
_reflns_Friedel_coverage 0.912
_reflns_Friedel_fraction_full 0.981
_reflns_Friedel_fraction_max 0.964
_reflns_number_gt 8315
_reflns_number_total 8373
_reflns_threshold_expression 'I > 2\s(I)'
_cod_data_source_file d1dt03068j2.cif
_cod_data_source_block ef124
_cod_database_code 7708834
_shelx_shelxl_version_number 2018/3
_shelx_space_group_comment
;
The symmetry employed for this shelxl refinement is uniquely defined
by the following loop, which should always be used as a source of
symmetry information in preference to the above space-group names.
They are only intended as comments.
;
_shelx_estimated_absorpt_t_max 0.798
_shelx_estimated_absorpt_t_min 0.316
_olex2_refinement_description
;
1. Twinned data refinement
 Scales: 0.607(5)
 0.393(5)
2. Fixed Uiso
 At 1.2 times of:
  All C(H) groups, All C(H,H) groups
 At 1.5 times of:
  All C(H,H,H) groups
3. Restrained distances
 C21A-C19 = C22-C19 = C22A-C19 = C20-C19 = C20A-C19 = C21-C19
 1.5 with sigma of 0.02
4. Others
 Sof(C20A)=Sof(H20D)=Sof(H20E)=Sof(H20F)=Sof(C22A)=Sof(H22D)=Sof(H22E)=
 Sof(H22F)=Sof(C21A)=Sof(H21D)=Sof(H21E)=Sof(H21F)=1-FVAR(1)
 Sof(C20)=Sof(H20A)=Sof(H20B)=Sof(H20C)=Sof(C21)=Sof(H21A)=Sof(H21B)=Sof(H21C)=
 Sof(C22)=Sof(H22A)=Sof(H22B)=Sof(H22C)=FVAR(1)
5.a Ternary CH refined with riding coordinates:
 C23(H23)
5.b Secondary CH2 refined with riding coordinates:
 C7(H7A,H7B), C8(H8A,H8B), C26(H26A,H26B)
5.c Aromatic/amide H refined with riding coordinates:
 C3(H3), C5(H5), C16(H16), C18(H18), C36(H36), C37(H37), C38(H38), C39(H39),
 C40(H40)
5.d Idealised Me refined as rotating group:
 C2S(H2SA,H2SB,H2SC), C13(H13A,H13B,H13C), C14(H14A,H14B,H14C), C15(H15A,H15B,
 H15C), C20(H20A,H20B,H20C), C21(H21A,H21B,H21C), C22(H22A,H22B,H22C), C24(H24A,
 H24B,H24C), C27(H27A,H27B,H27C), C29(H29A,H29B,H29C), C30(H30A,H30B,H30C),
 C31(H31A,H31B,H31C), C33(H33A,H33B,H33C), C34(H34A,H34B,H34C), C35(H35A,H35B,
 H35C), C20A(H20D,H20E,H20F), C22A(H22D,H22E,H22F), C21A(H21D,H21E,H21F)
;
_olex2_submission_special_instructions 'No special instructions were received'

loop_
_space_group_symop_operation_xyz
'x, y, z'
'-x, -y, z+1/2'
'x+1/2, -y+1/2, z'
'-x+1/2, y+1/2, z+1/2'

loop_
_atom_site_label
_atom_site_type_symbol
_atom_site_fract_x
_atom_site_fract_y
_atom_site_fract_z
_atom_site_U_iso_or_equiv
_atom_site_adp_type
_atom_site_occupancy
_atom_site_site_symmetry_order
_atom_site_calc_flag
_atom_site_refinement_flags_posn
_atom_site_refinement_flags_adp
_atom_site_refinement_flags_occupancy
_atom_site_disorder_assembly
_atom_site_disorder_group
N1S N 0.5267(2) 0.6538(5) 0.2701(3) 0.0924(19) Uani 1 1 d . . . . .
C1S C 0.4692(2) 0.6201(4) 0.28157(19) 0.0448(9) Uani 1 1 d . . . . .
C2S C 0.39697(16) 0.5727(3) 0.29340(15) 0.0353(6) Uani 1 1 d . . . . .
H2SA H 0.371564 0.620754 0.326876 0.053 Uiso 1 1 calc R U . . .
H2SB H 0.401313 0.491858 0.309780 0.053 Uiso 1 1 calc R U . . .
H2SC H 0.368823 0.573281 0.251620 0.053 Uiso 1 1 calc R U . . .
Pd1 Pd 0.48202(2) 0.73432(2) 0.57029(2) 0.01337(5) Uani 1 1 d . . . . .
O1 O 0.55705(8) 0.69162(14) 0.63939(8) 0.0176(3) Uani 1 1 d . . . . .
N1 N 0.46390(10) 0.56323(17) 0.54222(10) 0.0146(4) Uani 1 1 d . . . . .
C1 C 0.59996(12) 0.5973(2) 0.63185(10) 0.0154(4) Uani 1 1 d . . . . .
O2 O 0.41136(9) 0.79612(15) 0.50180(8) 0.0193(3) Uani 1 1 d . . . . .
N2 N 0.49404(11) 0.90315(18) 0.60209(10) 0.0169(4) Uani 1 1 d . . . . .
C2 C 0.67708(12) 0.6027(2) 0.64315(11) 0.0159(4) Uani 1 1 d . . . . .
O3 O 0.45948(12) 0.33571(17) 0.47755(10) 0.0331(4) Uani 1 1 d . . . . .
C3 C 0.71708(11) 0.4979(2) 0.63874(11) 0.0170(4) Uani 1 1 d . . . . .
H3 H 0.768514 0.501031 0.647079 0.020 Uiso 1 1 calc R U . . .
O4 O 0.51374(11) 0.4109(2) 0.38690(11) 0.0315(5) Uani 1 1 d . . . . .
C4 C 0.68622(12) 0.3890(2) 0.62287(11) 0.0175(4) Uani 1 1 d . . . . .
C5 C 0.61099(13) 0.3883(2) 0.60896(11) 0.0178(4) Uani 1 1 d . . . . .
H5 H 0.588072 0.316589 0.596329 0.021 Uiso 1 1 calc R U . . .
C6 C 0.56902(12) 0.4892(2) 0.61309(11) 0.0165(4) Uani 1 1 d . . . . .
C7 C 0.48843(12) 0.4848(2) 0.59909(13) 0.0179(5) Uani 1 1 d . . . . .
H7A H 0.461507 0.507813 0.640062 0.022 Uiso 1 1 calc R U . . .
H7B H 0.474656 0.402714 0.588457 0.022 Uiso 1 1 calc R U . . .
C8 C 0.38176(11) 0.5514(2) 0.53909(12) 0.0170(4) Uani 1 1 d . . . . .
H8A H 0.361218 0.577792 0.582394 0.020 Uiso 1 1 calc R U . . .
H8B H 0.369710 0.466988 0.534193 0.020 Uiso 1 1 calc R U . . .
C9 C 0.34336(11) 0.6176(2) 0.48427(11) 0.0168(4) Uani 1 1 d . . . . .
C10 C 0.35704(13) 0.7376(2) 0.47192(12) 0.0158(4) Uani 1 1 d . . . . .
C11 C 0.31071(12) 0.7972(2) 0.42522(11) 0.0173(4) Uani 1 1 d . . . . .
C12 C 0.32269(13) 0.9278(2) 0.40917(12) 0.0205(5) Uani 1 1 d . . . . .
C13 C 0.26667(15) 0.9751(2) 0.35814(14) 0.0287(6) Uani 1 1 d . . . . .
H13A H 0.270908 0.930730 0.316345 0.043 Uiso 1 1 calc R U . . .
H13B H 0.276654 1.058384 0.349486 0.043 Uiso 1 1 calc R U . . .
H13C H 0.216789 0.966462 0.376090 0.043 Uiso 1 1 calc R U . . .
C14 C 0.31395(14) 1.0017(2) 0.47261(13) 0.0248(5) Uani 1 1 d . . . . .
H14A H 0.262429 1.000093 0.487070 0.037 Uiso 1 1 calc R U . . .
H14B H 0.328588 1.082984 0.463319 0.037 Uiso 1 1 calc R U . . .
H14C H 0.345221 0.969464 0.508044 0.037 Uiso 1 1 calc R U . . .
C15 C 0.39964(15) 0.9436(2) 0.37837(13) 0.0262(5) Uani 1 1 d . . . . .
H15A H 0.436834 0.912308 0.409054 0.039 Uiso 1 1 calc R U . . .
H15B H 0.408923 1.027335 0.370656 0.039 Uiso 1 1 calc R U . . .
H15C H 0.402180 0.901241 0.335783 0.039 Uiso 1 1 calc R U . . .
C16 C 0.25359(16) 0.7342(2) 0.39560(13) 0.0205(5) Uani 1 1 d . . . . .
H16 H 0.221787 0.774868 0.365835 0.025 Uiso 1 1 calc R U . . .
C17 C 0.24022(12) 0.6152(2) 0.40694(12) 0.0210(5) Uani 1 1 d . . . . .
C18 C 0.28682(13) 0.5587(2) 0.45143(12) 0.0197(4) Uani 1 1 d . . . . .
H18 H 0.279932 0.477266 0.459753 0.024 Uiso 1 1 calc R U . . .
C19 C 0.17549(14) 0.5512(3) 0.37400(13) 0.0291(6) Uani 1 1 d D . . . .
C20 C 0.1741(3) 0.5761(4) 0.2980(2) 0.0335(12) Uani 0.657(8) 1 d D . P A 1
H20A H 0.165270 0.659974 0.290359 0.050 Uiso 0.657(8) 1 calc R U P A 1
H20B H 0.134663 0.530204 0.277081 0.050 Uiso 0.657(8) 1 calc R U P A 1
H20C H 0.221469 0.553817 0.278266 0.050 Uiso 0.657(8) 1 calc R U P A 1
C21 C 0.1864(4) 0.4124(5) 0.3766(3) 0.0477(15) Uani 0.657(8) 1 d D . P A 1
H21A H 0.234853 0.392128 0.358385 0.072 Uiso 0.657(8) 1 calc R U P A 1
H21B H 0.147989 0.374161 0.350069 0.072 Uiso 0.657(8) 1 calc R U P A 1
H21C H 0.183235 0.385544 0.423090 0.072 Uiso 0.657(8) 1 calc R U P A 1
C22 C 0.1063(3) 0.5816(9) 0.4051(4) 0.066(3) Uani 0.657(8) 1 d D . P A 1
H22A H 0.109715 0.568733 0.453464 0.100 Uiso 0.657(8) 1 calc R U P A 1
H22B H 0.067024 0.532224 0.386651 0.100 Uiso 0.657(8) 1 calc R U P A 1
H22C H 0.095081 0.664415 0.396371 0.100 Uiso 0.657(8) 1 calc R U P A 1
C23 C 0.49803(13) 0.5419(2) 0.47500(12) 0.0173(4) Uani 1 1 d . . . . .
H23 H 0.470578 0.593611 0.443215 0.021 Uiso 1 1 calc R U . . .
C24 C 0.57858(13) 0.5782(2) 0.46890(13) 0.0238(5) Uani 1 1 d . . . . .
H24A H 0.585899 0.654204 0.490934 0.036 Uiso 1 1 calc R U . . .
H24B H 0.591805 0.584836 0.421558 0.036 Uiso 1 1 calc R U . . .
H24C H 0.609782 0.518860 0.490288 0.036 Uiso 1 1 calc R U . . .
C25 C 0.48709(12) 0.4168(2) 0.44910(13) 0.0214(5) Uani 1 1 d . . . . .
C26 C 0.51333(19) 0.2969(4) 0.35499(19) 0.0400(8) Uani 1 1 d . . . . .
H26A H 0.462329 0.272870 0.344221 0.048 Uiso 1 1 calc R U . . .
H26B H 0.535316 0.237069 0.384856 0.048 Uiso 1 1 calc R U . . .
C27 C 0.5579(2) 0.3088(3) 0.29226(17) 0.0503(9) Uani 1 1 d . . . . .
H27A H 0.532187 0.360354 0.260785 0.076 Uiso 1 1 calc R U . . .
H27B H 0.564676 0.231135 0.271943 0.076 Uiso 1 1 calc R U . . .
H27C H 0.606107 0.342510 0.303066 0.076 Uiso 1 1 calc R U . . .
C28 C 0.72977(14) 0.2736(2) 0.62221(15) 0.0215(5) Uani 1 1 d . . . . .
C29 C 0.81287(14) 0.2946(3) 0.62426(14) 0.0260(5) Uani 1 1 d . . . . .
H29A H 0.827519 0.342228 0.585683 0.039 Uiso 1 1 calc R U . . .
H29B H 0.838601 0.218946 0.622821 0.039 Uiso 1 1 calc R U . . .
H29C H 0.825748 0.336001 0.665583 0.039 Uiso 1 1 calc R U . . .
C30 C 0.70763(15) 0.2004(2) 0.68345(15) 0.0295(6) Uani 1 1 d . . . . .
H30A H 0.735372 0.126605 0.683632 0.044 Uiso 1 1 calc R U . . .
H30B H 0.654817 0.183313 0.681531 0.044 Uiso 1 1 calc R U . . .
H30C H 0.718554 0.244696 0.724285 0.044 Uiso 1 1 calc R U . . .
C31 C 0.71246(15) 0.2037(3) 0.55895(15) 0.0331(7) Uani 1 1 d . . . . .
H31A H 0.725427 0.250510 0.519558 0.050 Uiso 1 1 calc R U . . .
H31B H 0.659830 0.185039 0.557789 0.050 Uiso 1 1 calc R U . . .
H31C H 0.741034 0.130655 0.558918 0.050 Uiso 1 1 calc R U . . .
C32 C 0.71480(14) 0.7204(2) 0.65878(13) 0.0187(5) Uani 1 1 d . . . . .
C33 C 0.79870(14) 0.7080(2) 0.66407(14) 0.0253(5) Uani 1 1 d . . . . .
H33A H 0.810851 0.652902 0.700062 0.038 Uiso 1 1 calc R U . . .
H33B H 0.820498 0.784859 0.673847 0.038 Uiso 1 1 calc R U . . .
H33C H 0.818314 0.678317 0.621678 0.038 Uiso 1 1 calc R U . . .
C34 C 0.69898(13) 0.8089(2) 0.60225(13) 0.0227(5) Uani 1 1 d . . . . .
H34A H 0.718571 0.778384 0.560038 0.034 Uiso 1 1 calc R U . . .
H34B H 0.722580 0.884097 0.612662 0.034 Uiso 1 1 calc R U . . .
H34C H 0.645726 0.820367 0.598123 0.034 Uiso 1 1 calc R U . . .
C35 C 0.68621(16) 0.7685(2) 0.72563(14) 0.0262(6) Uani 1 1 d . . . . .
H35A H 0.632558 0.776465 0.723594 0.039 Uiso 1 1 calc R U . . .
H35B H 0.708371 0.845517 0.734262 0.039 Uiso 1 1 calc R U . . .
H35C H 0.699456 0.714197 0.761697 0.039 Uiso 1 1 calc R U . . .
C36 C 0.48595(10) 0.9946(2) 0.56033(16) 0.0203(6) Uani 1 1 d . . . . .
H36 H 0.479140 0.979655 0.514012 0.024 Uiso 1 1 calc R U . . .
C37 C 0.48718(12) 1.1094(2) 0.58238(15) 0.0247(6) Uani 1 1 d . . . . .
H37 H 0.481894 1.172532 0.551685 0.030 Uiso 1 1 calc R U . . .
C38 C 0.49624(14) 1.1311(2) 0.65001(15) 0.0260(5) Uani 1 1 d . . . . .
H38 H 0.495770 1.209294 0.666676 0.031 Uiso 1 1 calc R U . . .
C39 C 0.50595(14) 1.0374(3) 0.69267(14) 0.0254(5) Uani 1 1 d . . . . .
H39 H 0.512815 1.050195 0.739183 0.030 Uiso 1 1 calc R U . . .
C40 C 0.50559(13) 0.9246(2) 0.66707(13) 0.0213(5) Uani 1 1 d . . . . .
H40 H 0.513771 0.860386 0.696466 0.026 Uiso 1 1 calc R U . . .
C20A C 0.1980(5) 0.4567(12) 0.3377(7) 0.053(4) Uani 0.343(8) 1 d D . P A 2
H20D H 0.229325 0.483264 0.300743 0.080 Uiso 0.343(8) 1 calc R U P A 2
H20E H 0.154965 0.415631 0.319629 0.080 Uiso 0.343(8) 1 calc R U P A 2
H20F H 0.225968 0.403163 0.366419 0.080 Uiso 0.343(8) 1 calc R U P A 2
C22A C 0.1264(6) 0.6423(10) 0.3320(5) 0.051(3) Uani 0.343(8) 1 d D . P A 2
H22D H 0.102019 0.696909 0.362759 0.076 Uiso 0.343(8) 1 calc R U P A 2
H22E H 0.089269 0.599230 0.306392 0.076 Uiso 0.343(8) 1 calc R U P A 2
H22F H 0.158096 0.686511 0.301362 0.076 Uiso 0.343(8) 1 calc R U P A 2
C21A C 0.1201(5) 0.5230(9) 0.4348(5) 0.029(2) Uani 0.343(8) 1 d D . P A 2
H21D H 0.143199 0.466491 0.465249 0.044 Uiso 0.343(8) 1 calc R U P A 2
H21E H 0.074430 0.489534 0.417027 0.044 Uiso 0.343(8) 1 calc R U P A 2
H21F H 0.109075 0.595661 0.459025 0.044 Uiso 0.343(8) 1 calc R U P A 2

loop_
_atom_site_aniso_label
_atom_site_aniso_U_11
_atom_site_aniso_U_22
_atom_site_aniso_U_33
_atom_site_aniso_U_23
_atom_site_aniso_U_13
_atom_site_aniso_U_12
N1S 0.055(2) 0.110(4) 0.112(4) 0.070(4) -0.013(2) -0.028(2)
C1S 0.0462(19) 0.048(2) 0.0406(19) 0.0196(17) -0.0067(15) -0.0002(16)
C2S 0.0292(13) 0.0507(17) 0.0259(12) 0.0011(13) -0.0023(11) 0.0080(12)
Pd1 0.01173(8) 0.01312(8) 0.01525(8) 0.00023(12) -0.00066(7) -0.00033(4)
O1 0.0159(7) 0.0170(8) 0.0200(7) -0.0023(6) -0.0026(6) 0.0022(6)
N1 0.0122(8) 0.0141(9) 0.0174(8) 0.0014(7) -0.0013(7) -0.0009(7)
C1 0.0160(10) 0.0175(10) 0.0126(10) 0.0017(8) -0.0001(8) -0.0005(8)
O2 0.0182(7) 0.0165(7) 0.0233(8) 0.0022(7) -0.0067(6) -0.0016(6)
N2 0.0139(9) 0.0160(10) 0.0208(9) -0.0004(8) -0.0010(7) 0.0004(7)
C2 0.0157(10) 0.0189(10) 0.0130(9) 0.0015(8) -0.0008(8) -0.0020(8)
O3 0.0462(10) 0.0189(9) 0.0342(10) -0.0019(8) 0.0015(9) -0.0064(9)
C3 0.0130(9) 0.0226(11) 0.0152(10) 0.0021(8) 0.0001(8) -0.0005(8)
O4 0.0440(12) 0.0244(11) 0.0259(11) -0.0070(9) 0.0034(8) 0.0025(8)
C4 0.0175(10) 0.0194(10) 0.0155(10) 0.0024(8) 0.0015(8) 0.0016(9)
C5 0.0195(11) 0.0181(10) 0.0159(10) 0.0003(9) -0.0009(8) -0.0018(9)
C6 0.0155(10) 0.0181(10) 0.0160(10) 0.0033(8) -0.0014(8) -0.0025(9)
C7 0.0169(11) 0.0171(12) 0.0197(11) 0.0043(10) -0.0036(8) -0.0023(8)
C8 0.0111(9) 0.0179(11) 0.0220(10) 0.0032(9) -0.0010(8) -0.0035(8)
C9 0.0124(9) 0.0210(11) 0.0170(10) 0.0015(9) 0.0007(8) -0.0004(8)
C10 0.0125(10) 0.0200(11) 0.0149(10) -0.0016(8) 0.0004(9) -0.0001(8)
C11 0.0157(10) 0.0229(11) 0.0133(10) 0.0004(9) 0.0016(8) 0.0021(9)
C12 0.0221(11) 0.0233(12) 0.0160(10) 0.0031(9) -0.0006(9) 0.0024(9)
C13 0.0345(14) 0.0290(13) 0.0225(12) 0.0068(11) -0.0055(10) 0.0043(11)
C14 0.0286(12) 0.0230(12) 0.0227(11) -0.0001(10) -0.0002(10) 0.0059(10)
C15 0.0287(12) 0.0266(12) 0.0232(11) 0.0047(10) 0.0060(10) -0.0025(10)
C16 0.0160(11) 0.0315(13) 0.0141(12) 0.0023(9) -0.0008(10) 0.0005(9)
C17 0.0150(10) 0.0322(13) 0.0157(10) 0.0010(10) 0.0007(8) -0.0052(9)
C18 0.0163(10) 0.0240(11) 0.0188(11) 0.0008(9) 0.0019(9) -0.0044(9)
C19 0.0213(12) 0.0424(15) 0.0237(12) 0.0051(11) -0.0061(10) -0.0123(11)
C20 0.036(2) 0.041(2) 0.024(2) 0.0031(18) -0.0133(17) -0.0140(19)
C21 0.058(3) 0.035(3) 0.051(3) 0.009(2) -0.035(3) -0.021(2)
C22 0.020(2) 0.119(7) 0.060(4) -0.046(5) 0.009(3) -0.018(3)
C23 0.0181(10) 0.0163(11) 0.0174(11) -0.0004(9) 0.0009(9) -0.0009(9)
C24 0.0195(11) 0.0299(13) 0.0218(11) -0.0019(10) 0.0037(9) -0.0037(10)
C25 0.0198(12) 0.0192(12) 0.0254(13) -0.0025(10) -0.0035(8) 0.0029(8)
C26 0.052(2) 0.0300(17) 0.0376(18) -0.0164(16) -0.0038(14) 0.0080(13)
C27 0.066(2) 0.053(2) 0.0320(15) -0.0170(15) -0.0038(16) 0.0232(18)
C28 0.0202(13) 0.0209(11) 0.0233(13) 0.0000(10) 0.0017(9) 0.0043(8)
C29 0.0201(12) 0.0274(12) 0.0303(13) 0.0023(11) 0.0040(10) 0.0076(10)
C30 0.0259(13) 0.0248(12) 0.0378(15) 0.0092(12) 0.0031(11) 0.0051(10)
C31 0.0316(12) 0.0295(12) 0.0382(19) -0.0137(13) -0.0008(12) 0.0079(10)
C32 0.0168(11) 0.0196(11) 0.0198(12) -0.0005(9) -0.0023(9) -0.0028(9)
C33 0.0175(11) 0.0258(11) 0.0326(14) 0.0016(11) -0.0040(10) -0.0055(10)
C34 0.0210(12) 0.0199(11) 0.0273(12) 0.0041(10) -0.0020(9) -0.0036(9)
C35 0.0275(14) 0.0293(14) 0.0220(13) -0.0074(10) -0.0045(11) -0.0027(10)
C36 0.0162(10) 0.0200(11) 0.0247(17) 0.0025(12) -0.0013(8) -0.0021(7)
C37 0.0198(11) 0.0189(11) 0.0353(19) 0.0028(11) -0.0019(9) -0.0019(8)
C38 0.0204(11) 0.0178(12) 0.0397(16) -0.0073(11) -0.0003(11) -0.0036(10)
C39 0.0208(11) 0.0289(14) 0.0265(13) -0.0076(11) -0.0001(10) -0.0027(10)
C40 0.0201(10) 0.0206(12) 0.0231(12) -0.0032(10) -0.0017(10) -0.0004(9)
C20A 0.032(5) 0.057(8) 0.070(9) -0.048(7) 0.002(5) -0.009(5)
C22A 0.048(6) 0.058(7) 0.046(6) 0.022(5) -0.031(5) -0.027(5)
C21A 0.018(4) 0.041(5) 0.029(4) 0.007(4) -0.007(3) -0.012(3)

loop_
_atom_type_symbol
_atom_type_description
_atom_type_scat_dispersion_real
_atom_type_scat_dispersion_imag
_atom_type_scat_source
C C 0.0181 0.0091 'International Tables Vol C Tables 4.2.6.8 and 6.1.1.4'
H H 0.0000 0.0000 'International Tables Vol C Tables 4.2.6.8 and 6.1.1.4'
N N 0.0311 0.0180 'International Tables Vol C Tables 4.2.6.8 and 6.1.1.4'
O O 0.0492 0.0322 'International Tables Vol C Tables 4.2.6.8 and 6.1.1.4'
Pd Pd 0.1215 3.9337 'International Tables Vol C Tables 4.2.6.8 and 6.1.1.4'

loop_
_geom_angle_atom_site_label_1
_geom_angle_atom_site_label_2
_geom_angle_atom_site_label_3
_geom_angle
_geom_angle_site_symmetry_1
_geom_angle_site_symmetry_3
_geom_angle_publ_flag
N1S C1S C2S 177.0(6) . . ?
C1S C2S H2SA 109.5 . . ?
C1S C2S H2SB 109.5 . . ?
C1S C2S H2SC 109.5 . . ?
H2SA C2S H2SB 109.5 . . ?
H2SA C2S H2SC 109.5 . . ?
H2SB C2S H2SC 109.5 . . ?
O1 Pd1 N1 93.89(7) . . ?
O1 Pd1 O2 173.37(7) . . ?
O1 Pd1 N2 86.57(7) . . ?
O2 Pd1 N1 92.47(7) . . ?
O2 Pd1 N2 87.21(8) . . ?
N2 Pd1 N1 176.22(8) . . ?
C1 O1 Pd1 121.00(13) . . ?
C7 N1 Pd1 107.86(15) . . ?
C8 N1 Pd1 104.85(14) . . ?
C8 N1 C7 105.75(17) . . ?
C8 N1 C23 111.06(18) . . ?
C23 N1 Pd1 109.42(14) . . ?
C23 N1 C7 117.15(19) . . ?
O1 C1 C2 121.6(2) . . ?
O1 C1 C6 120.04(19) . . ?
C6 C1 C2 118.4(2) . . ?
C10 O2 Pd1 127.28(15) . . ?
C36 N2 Pd1 121.68(18) . . ?
C40 N2 Pd1 119.50(17) . . ?
C40 N2 C36 118.7(2) . . ?
C1 C2 C32 120.7(2) . . ?
C3 C2 C1 117.7(2) . . ?
C3 C2 C32 121.59(19) . . ?
C2 C3 H3 117.9 . . ?
C4 C3 C2 124.2(2) . . ?
C4 C3 H3 117.9 . . ?
C25 O4 C26 117.0(3) . . ?
C3 C4 C28 123.7(2) . . ?
C5 C4 C3 116.4(2) . . ?
C5 C4 C28 119.9(2) . . ?
C4 C5 H5 119.2 . . ?
C6 C5 C4 121.6(2) . . ?
C6 C5 H5 119.2 . . ?
C1 C6 C7 118.2(2) . . ?
C5 C6 C1 121.6(2) . . ?
C5 C6 C7 120.2(2) . . ?
N1 C7 H7A 108.7 . . ?
N1 C7 H7B 108.7 . . ?
C6 C7 N1 114.23(19) . . ?
C6 C7 H7A 108.7 . . ?
C6 C7 H7B 108.7 . . ?
H7A C7 H7B 107.6 . . ?
N1 C8 H8A 108.1 . . ?
N1 C8 H8B 108.1 . . ?
N1 C8 C9 116.59(18) . . ?
H8A C8 H8B 107.3 . . ?
C9 C8 H8A 108.1 . . ?
C9 C8 H8B 108.1 . . ?
C10 C9 C8 122.1(2) . . ?
C18 C9 C8 116.5(2) . . ?
C18 C9 C10 120.9(2) . . ?
O2 C10 C9 122.4(2) . . ?
O2 C10 C11 119.5(2) . . ?
C9 C10 C11 118.1(2) . . ?
C10 C11 C12 120.8(2) . . ?
C16 C11 C10 118.2(2) . . ?
C16 C11 C12 121.0(2) . . ?
C11 C12 C13 112.6(2) . . ?
C11 C12 C15 109.0(2) . . ?
C14 C12 C11 110.12(19) . . ?
C14 C12 C13 106.8(2) . . ?
C14 C12 C15 111.2(2) . . ?
C15 C12 C13 107.1(2) . . ?
C12 C13 H13A 109.5 . . ?
C12 C13 H13B 109.5 . . ?
C12 C13 H13C 109.5 . . ?
H13A C13 H13B 109.5 . . ?
H13A C13 H13C 109.5 . . ?
H13B C13 H13C 109.5 . . ?
C12 C14 H14A 109.5 . . ?
C12 C14 H14B 109.5 . . ?
C12 C14 H14C 109.5 . . ?
H14A C14 H14B 109.5 . . ?
H14A C14 H14C 109.5 . . ?
H14B C14 H14C 109.5 . . ?
C12 C15 H15A 109.5 . . ?
C12 C15 H15B 109.5 . . ?
C12 C15 H15C 109.5 . . ?
H15A C15 H15B 109.5 . . ?
H15A C15 H15C 109.5 . . ?
H15B C15 H15C 109.5 . . ?
C11 C16 H16 118.0 . . ?
C11 C16 C17 124.1(2) . . ?
C17 C16 H16 118.0 . . ?
C16 C17 C19 121.7(2) . . ?
C18 C17 C16 116.6(2) . . ?
C18 C17 C19 121.6(2) . . ?
C9 C18 H18 119.0 . . ?
C17 C18 C9 122.1(2) . . ?
C17 C18 H18 119.0 . . ?
C17 C19 C20 110.4(2) . . ?
C17 C19 C21 111.2(3) . . ?
C17 C19 C22A 110.1(4) . . ?
C17 C19 C21A 104.5(3) . . ?
C20 C19 C21 102.5(3) . . ?
C22 C19 C17 111.7(3) . . ?
C22 C19 C20 111.4(5) . . ?
C22 C19 C21 109.4(5) . . ?
C20A C19 C17 112.0(5) . . ?
C20A C19 C22A 113.5(8) . . ?
C20A C19 C21A 115.7(8) . . ?
C22A C19 C21A 100.2(6) . . ?
C19 C20 H20A 109.5 . . ?
C19 C20 H20B 109.5 . . ?
C19 C20 H20C 109.5 . . ?
H20A C20 H20B 109.5 . . ?
H20A C20 H20C 109.5 . . ?
H20B C20 H20C 109.5 . . ?
C19 C21 H21A 109.5 . . ?
C19 C21 H21B 109.5 . . ?
C19 C21 H21C 109.5 . . ?
H21A C21 H21B 109.5 . . ?
H21A C21 H21C 109.5 . . ?
H21B C21 H21C 109.5 . . ?
C19 C22 H22A 109.5 . . ?
C19 C22 H22B 109.5 . . ?
C19 C22 H22C 109.5 . . ?
H22A C22 H22B 109.5 . . ?
H22A C22 H22C 109.5 . . ?
H22B C22 H22C 109.5 . . ?
N1 C23 H23 105.6 . . ?
N1 C23 C24 115.10(19) . . ?
N1 C23 C25 113.65(19) . . ?
C24 C23 H23 105.6 . . ?
C24 C23 C25 110.5(2) . . ?
C25 C23 H23 105.6 . . ?
C23 C24 H24A 109.5 . . ?
C23 C24 H24B 109.5 . . ?
C23 C24 H24C 109.5 . . ?
H24A C24 H24B 109.5 . . ?
H24A C24 H24C 109.5 . . ?
H24B C24 H24C 109.5 . . ?
O3 C25 O4 123.8(3) . . ?
O3 C25 C23 127.8(2) . . ?
O4 C25 C23 108.4(2) . . ?
O4 C26 H26A 110.4 . . ?
O4 C26 H26B 110.4 . . ?
O4 C26 C27 106.6(3) . . ?
H26A C26 H26B 108.6 . . ?
C27 C26 H26A 110.4 . . ?
C27 C26 H26B 110.4 . . ?
C26 C27 H27A 109.5 . . ?
C26 C27 H27B 109.5 . . ?
C26 C27 H27C 109.5 . . ?
H27A C27 H27B 109.5 . . ?
H27A C27 H27C 109.5 . . ?
H27B C27 H27C 109.5 . . ?
C4 C28 C30 108.8(2) . . ?
C29 C28 C4 112.1(2) . . ?
C29 C28 C30 108.8(2) . . ?
C31 C28 C4 110.3(2) . . ?
C31 C28 C29 107.9(2) . . ?
C31 C28 C30 108.9(2) . . ?
C28 C29 H29A 109.5 . . ?
C28 C29 H29B 109.5 . . ?
C28 C29 H29C 109.5 . . ?
H29A C29 H29B 109.5 . . ?
H29A C29 H29C 109.5 . . ?
H29B C29 H29C 109.5 . . ?
C28 C30 H30A 109.5 . . ?
C28 C30 H30B 109.5 . . ?
C28 C30 H30C 109.5 . . ?
H30A C30 H30B 109.5 . . ?
H30A C30 H30C 109.5 . . ?
H30B C30 H30C 109.5 . . ?
C28 C31 H31A 109.5 . . ?
C28 C31 H31B 109.5 . . ?
C28 C31 H31C 109.5 . . ?
H31A C31 H31B 109.5 . . ?
H31A C31 H31C 109.5 . . ?
H31B C31 H31C 109.5 . . ?
C2 C32 C34 109.69(19) . . ?
C33 C32 C2 112.2(2) . . ?
C33 C32 C34 107.2(2) . . ?
C33 C32 C35 108.0(2) . . ?
C35 C32 C2 109.7(2) . . ?
C35 C32 C34 110.1(2) . . ?
C32 C33 H33A 109.5 . . ?
C32 C33 H33B 109.5 . . ?
C32 C33 H33C 109.5 . . ?
H33A C33 H33B 109.5 . . ?
H33A C33 H33C 109.5 . . ?
H33B C33 H33C 109.5 . . ?
C32 C34 H34A 109.5 . . ?
C32 C34 H34B 109.5 . . ?
C32 C34 H34C 109.5 . . ?
H34A C34 H34B 109.5 . . ?
H34A C34 H34C 109.5 . . ?
H34B C34 H34C 109.5 . . ?
C32 C35 H35A 109.5 . . ?
C32 C35 H35B 109.5 . . ?
C32 C35 H35C 109.5 . . ?
H35A C35 H35B 109.5 . . ?
H35A C35 H35C 109.5 . . ?
H35B C35 H35C 109.5 . . ?
N2 C36 H36 118.9 . . ?
N2 C36 C37 122.2(3) . . ?
C37 C36 H36 118.9 . . ?
C36 C37 H37 120.5 . . ?
C36 C37 C38 118.9(3) . . ?
C38 C37 H37 120.5 . . ?
C37 C38 H38 120.6 . . ?
C39 C38 C37 118.8(2) . . ?
C39 C38 H38 120.6 . . ?
C38 C39 H39 120.4 . . ?
C38 C39 C40 119.3(3) . . ?
C40 C39 H39 120.4 . . ?
N2 C40 C39 122.0(3) . . ?
N2 C40 H40 119.0 . . ?
C39 C40 H40 119.0 . . ?
C19 C20A H20D 109.5 . . ?
C19 C20A H20E 109.5 . . ?
C19 C20A H20F 109.5 . . ?
H20D C20A H20E 109.5 . . ?
H20D C20A H20F 109.5 . . ?
H20E C20A H20F 109.5 . . ?
C19 C22A H22D 109.5 . . ?
C19 C22A H22E 109.5 . . ?
C19 C22A H22F 109.5 . . ?
H22D C22A H22E 109.5 . . ?
H22D C22A H22F 109.5 . . ?
H22E C22A H22F 109.5 . . ?
C19 C21A H21D 109.5 . . ?
C19 C21A H21E 109.5 . . ?
C19 C21A H21F 109.5 . . ?
H21D C21A H21E 109.5 . . ?
H21D C21A H21F 109.5 . . ?
H21E C21A H21F 109.5 . . ?

loop_
_geom_bond_atom_site_label_1
_geom_bond_atom_site_label_2
_geom_bond_distance
_geom_bond_site_symmetry_2
_geom_bond_publ_flag
N1S C1S 1.136(5) . ?
C1S C2S 1.438(5) . ?
C2S H2SA 0.9800 . ?
C2S H2SB 0.9800 . ?
C2S H2SC 0.9800 . ?
Pd1 O1 2.0016(16) . ?
Pd1 N1 2.053(2) . ?
Pd1 O2 2.0051(16) . ?
Pd1 N2 2.036(2) . ?
O1 C1 1.335(3) . ?
N1 C7 1.513(3) . ?
N1 C8 1.500(3) . ?
N1 C23 1.501(3) . ?
C1 C2 1.421(3) . ?
C1 C6 1.404(3) . ?
O2 C10 1.332(3) . ?
N2 C36 1.342(4) . ?
N2 C40 1.339(3) . ?
C2 C3 1.400(3) . ?
C2 C32 1.536(3) . ?
O3 C25 1.195(3) . ?
C3 H3 0.9500 . ?
C3 C4 1.397(3) . ?
O4 C25 1.337(3) . ?
O4 C26 1.446(4) . ?
C4 C5 1.395(3) . ?
C4 C28 1.533(3) . ?
C5 H5 0.9500 . ?
C5 C6 1.382(3) . ?
C6 C7 1.492(3) . ?
C7 H7A 0.9900 . ?
C7 H7B 0.9900 . ?
C8 H8A 0.9900 . ?
C8 H8B 0.9900 . ?
C8 C9 1.502(3) . ?
C9 C10 1.410(3) . ?
C9 C18 1.391(3) . ?
C10 C11 1.429(3) . ?
C11 C12 1.536(3) . ?
C11 C16 1.394(4) . ?
C12 C13 1.539(3) . ?
C12 C14 1.531(3) . ?
C12 C15 1.539(3) . ?
C13 H13A 0.9800 . ?
C13 H13B 0.9800 . ?
C13 H13C 0.9800 . ?
C14 H14A 0.9800 . ?
C14 H14B 0.9800 . ?
C14 H14C 0.9800 . ?
C15 H15A 0.9800 . ?
C15 H15B 0.9800 . ?
C15 H15C 0.9800 . ?
C16 H16 0.9500 . ?
C16 C17 1.395(4) . ?
C17 C18 1.387(3) . ?
C17 C19 1.532(3) . ?
C18 H18 0.9500 . ?
C19 C20 1.548(5) . ?
C19 C21 1.593(6) . ?
C19 C22 1.446(6) . ?
C19 C20A 1.361(9) . ?
C19 C22A 1.605(10) . ?
C19 C21A 1.610(9) . ?
C20 H20A 0.9800 . ?
C20 H20B 0.9800 . ?
C20 H20C 0.9800 . ?
C21 H21A 0.9800 . ?
C21 H21B 0.9800 . ?
C21 H21C 0.9800 . ?
C22 H22A 0.9800 . ?
C22 H22B 0.9800 . ?
C22 H22C 0.9800 . ?
C23 H23 1.0000 . ?
C23 C24 1.526(3) . ?
C23 C25 1.527(3) . ?
C24 H24A 0.9800 . ?
C24 H24B 0.9800 . ?
C24 H24C 0.9800 . ?
C26 H26A 0.9900 . ?
C26 H26B 0.9900 . ?
C26 C27 1.500(5) . ?
C27 H27A 0.9800 . ?
C27 H27B 0.9800 . ?
C27 H27C 0.9800 . ?
C28 C29 1.529(4) . ?
C28 C30 1.535(4) . ?
C28 C31 1.528(4) . ?
C29 H29A 0.9800 . ?
C29 H29B 0.9800 . ?
C29 H29C 0.9800 . ?
C30 H30A 0.9800 . ?
C30 H30B 0.9800 . ?
C30 H30C 0.9800 . ?
C31 H31A 0.9800 . ?
C31 H31B 0.9800 . ?
C31 H31C 0.9800 . ?
C32 C33 1.535(3) . ?
C32 C34 1.541(3) . ?
C32 C35 1.536(4) . ?
C33 H33A 0.9800 . ?
C33 H33B 0.9800 . ?
C33 H33C 0.9800 . ?
C34 H34A 0.9800 . ?
C34 H34B 0.9800 . ?
C34 H34C 0.9800 . ?
C35 H35A 0.9800 . ?
C35 H35B 0.9800 . ?
C35 H35C 0.9800 . ?
C36 H36 0.9500 . ?
C36 C37 1.380(4) . ?
C37 H37 0.9500 . ?
C37 C38 1.385(4) . ?
C38 H38 0.9500 . ?
C38 C39 1.377(4) . ?
C39 H39 0.9500 . ?
C39 C40 1.382(4) . ?
C40 H40 0.9500 . ?
C20A H20D 0.9800 . ?
C20A H20E 0.9800 . ?
C20A H20F 0.9800 . ?
C22A H22D 0.9800 . ?
C22A H22E 0.9800 . ?
C22A H22F 0.9800 . ?
C21A H21D 0.9800 . ?
C21A H21E 0.9800 . ?
C21A H21F 0.9800 . ?

loop_
_geom_torsion_atom_site_label_1
_geom_torsion_atom_site_label_2
_geom_torsion_atom_site_label_3
_geom_torsion_atom_site_label_4
_geom_torsion
_geom_torsion_site_symmetry_1
_geom_torsion_site_symmetry_2
_geom_torsion_site_symmetry_3
_geom_torsion_site_symmetry_4
_geom_torsion_publ_flag
Pd1 O1 C1 C2 133.38(18) . . . . ?
Pd1 O1 C1 C6 -47.4(3) . . . . ?
Pd1 N1 C7 C6 -65.0(2) . . . . ?
Pd1 N1 C8 C9 68.6(2) . . . . ?
Pd1 N1 C23 C24 51.6(2) . . . . ?
Pd1 N1 C23 C25 -179.50(15) . . . . ?
Pd1 O2 C10 C9 -1.9(3) . . . . ?
Pd1 O2 C10 C11 178.46(16) . . . . ?
Pd1 N2 C36 C37 173.85(16) . . . . ?
Pd1 N2 C40 C39 -172.62(19) . . . . ?
O1 C1 C2 C3 175.5(2) . . . . ?
O1 C1 C2 C32 -5.2(3) . . . . ?
O1 C1 C6 C5 -175.8(2) . . . . ?
O1 C1 C6 C7 2.7(3) . . . . ?
N1 C8 C9 C10 -49.4(3) . . . . ?
N1 C8 C9 C18 138.4(2) . . . . ?
N1 C23 C25 O3 -5.1(4) . . . . ?
N1 C23 C25 O4 174.55(19) . . . . ?
C1 C2 C3 C4 1.1(3) . . . . ?
C1 C2 C32 C33 -175.7(2) . . . . ?
C1 C2 C32 C34 -56.7(3) . . . . ?
C1 C2 C32 C35 64.3(3) . . . . ?
C1 C6 C7 N1 60.8(3) . . . . ?
O2 C10 C11 C12 -0.1(3) . . . . ?
O2 C10 C11 C16 -178.9(2) . . . . ?
N2 C36 C37 C38 -0.7(3) . . . . ?
C2 C1 C6 C5 3.4(3) . . . . ?
C2 C1 C6 C7 -178.0(2) . . . . ?
C2 C3 C4 C5 1.9(3) . . . . ?
C2 C3 C4 C28 -176.3(2) . . . . ?
C3 C2 C32 C33 3.5(3) . . . . ?
C3 C2 C32 C34 122.5(2) . . . . ?
C3 C2 C32 C35 -116.5(2) . . . . ?
C3 C4 C5 C6 -2.3(3) . . . . ?
C3 C4 C28 C29 -13.7(3) . . . . ?
C3 C4 C28 C30 106.7(3) . . . . ?
C3 C4 C28 C31 -133.9(2) . . . . ?
C4 C5 C6 C1 -0.3(3) . . . . ?
C4 C5 C6 C7 -178.9(2) . . . . ?
C5 C4 C28 C29 168.3(2) . . . . ?
C5 C4 C28 C30 -71.4(3) . . . . ?
C5 C4 C28 C31 48.1(3) . . . . ?
C5 C6 C7 N1 -120.7(2) . . . . ?
C6 C1 C2 C3 -3.7(3) . . . . ?
C6 C1 C2 C32 175.5(2) . . . . ?
C7 N1 C8 C9 -177.6(2) . . . . ?
C7 N1 C23 C24 -71.5(3) . . . . ?
C7 N1 C23 C25 57.4(3) . . . . ?
C8 N1 C7 C6 -176.8(2) . . . . ?
C8 N1 C23 C24 166.9(2) . . . . ?
C8 N1 C23 C25 -64.2(2) . . . . ?
C8 C9 C10 O2 9.0(3) . . . . ?
C8 C9 C10 C11 -171.3(2) . . . . ?
C8 C9 C18 C17 170.4(2) . . . . ?
C9 C10 C11 C12 -179.7(2) . . . . ?
C9 C10 C11 C16 1.4(3) . . . . ?
C10 C9 C18 C17 -1.9(3) . . . . ?
C10 C11 C12 C13 -179.6(2) . . . . ?
C10 C11 C12 C14 -60.6(3) . . . . ?
C10 C11 C12 C15 61.7(3) . . . . ?
C10 C11 C16 C17 -2.3(4) . . . . ?
C11 C16 C17 C18 1.0(4) . . . . ?
C11 C16 C17 C19 178.7(2) . . . . ?
C12 C11 C16 C17 178.9(2) . . . . ?
C16 C11 C12 C13 -0.8(3) . . . . ?
C16 C11 C12 C14 118.2(2) . . . . ?
C16 C11 C12 C15 -119.5(2) . . . . ?
C16 C17 C18 C9 1.2(3) . . . . ?
C16 C17 C19 C20 49.5(4) . . . . ?
C16 C17 C19 C21 162.5(4) . . . . ?
C16 C17 C19 C22 -75.0(6) . . . . ?
C16 C17 C19 C20A 123.1(9) . . . . ?
C16 C17 C19 C22A -4.1(6) . . . . ?
C16 C17 C19 C21A -110.9(5) . . . . ?
C18 C9 C10 O2 -179.0(2) . . . . ?
C18 C9 C10 C11 0.6(3) . . . . ?
C18 C17 C19 C20 -132.9(3) . . . . ?
C18 C17 C19 C21 -19.9(4) . . . . ?
C18 C17 C19 C22 102.6(6) . . . . ?
C18 C17 C19 C20A -59.3(9) . . . . ?
C18 C17 C19 C22A 173.5(5) . . . . ?
C18 C17 C19 C21A 66.7(5) . . . . ?
C19 C17 C18 C9 -176.6(2) . . . . ?
C23 N1 C7 C6 58.9(3) . . . . ?
C23 N1 C8 C9 -49.5(3) . . . . ?
C24 C23 C25 O3 126.0(3) . . . . ?
C24 C23 C25 O4 -54.3(3) . . . . ?
C25 O4 C26 C27 -169.7(2) . . . . ?
C26 O4 C25 O3 -4.6(4) . . . . ?
C26 O4 C25 C23 175.7(2) . . . . ?
C28 C4 C5 C6 176.0(2) . . . . ?
C32 C2 C3 C4 -178.1(2) . . . . ?
C36 N2 C40 C39 3.1(4) . . . . ?
C36 C37 C38 C39 1.9(4) . . . . ?
C37 C38 C39 C40 -0.7(4) . . . . ?
C38 C39 C40 N2 -1.9(4) . . . . ?
C40 N2 C36 C37 -1.8(3) . . . . ?

loop_
_twin_individual_id
_twin_individual_mass_fraction_refined
1 0.607(5)
2 0.393(5)
